data_4063978
loop_
_publ_author_name
'Swartz, Brett D.'
'Brennessel, William W.'
'Jones, William D.'

_publ_section_title
;
 C&#x2212;CN vs C&#x2212;H Cleavage of Benzonitrile Using [(dippe)PtH]2
;
_journal_issue 6
_journal_name_full Organometallics
_journal_page_first 1523
_journal_paper_doi 10.1021/om101069j
_journal_volume 30
_journal_year 2011
_chemical_formula_moiety 'C22 H36 N2 P2 Pt, C7 H7 N O'
_chemical_formula_sum 'C29 H43 N3 O P2 Pt'
_chemical_formula_weight 706.69
_chemical_name_common Pt(dippe)(o-C6H4CN)(CN)
_chemical_name_systematic
; 
 ? 
;
_space_group_IT_number 14
_symmetry_cell_setting monoclinic
_symmetry_space_group_name_Hall '-P 2ybc'
_symmetry_space_group_name_H-M 'P 1 21/c 1'
_atom_sites_solution_hydrogens geom
_atom_sites_solution_primary direct
_atom_sites_solution_secondary difmap
_audit_creation_method SHELXL-97
_cell_angle_alpha 90.00
_cell_angle_beta 95.311(3)
_cell_angle_gamma 90.00
_cell_formula_units_Z 4
_cell_length_a 9.1413(16)
_cell_length_b 20.435(4)
_cell_length_c 16.351(3)
_cell_measurement_reflns_used 3846
_cell_measurement_temperature 100.0(1)
_cell_measurement_theta_max 31.40
_cell_measurement_theta_min 2.35
_cell_volume 3041.3(10)
_computing_cell_refinement 'SAINT (Bruker, 2008)'
_computing_data_collection 'APEX2 (Bruker, 2009)'
_computing_data_reduction 'SAINT (Bruker, 2008)'
_computing_molecular_graphics 'SHELXTL (Sheldrick, 2008)'
_computing_publication_material 'SHELXTL (Sheldrick, 2008)'
_computing_structure_refinement 'SHELXL-97 (Sheldrick, 2008)'
_computing_structure_solution 'SIR97 (Altomare et al., 1999)'
_diffrn_ambient_temperature 100.0(1)
_diffrn_measured_fraction_theta_full 0.999
_diffrn_measured_fraction_theta_max 0.999
_diffrn_measurement_device_type 'Bruker SMART APEX II CCD Platform'
_diffrn_measurement_method 'area detector, \w scans per \f'
_diffrn_radiation_monochromator graphite
_diffrn_radiation_source 'fine-focus sealed tube'
_diffrn_radiation_type MoK\a
_diffrn_radiation_wavelength 0.71073
_diffrn_reflns_av_R_equivalents 0.0817
_diffrn_reflns_av_sigmaI/netI 0.0624
_diffrn_reflns_limit_h_max 13
_diffrn_reflns_limit_h_min -13
_diffrn_reflns_limit_k_max 30
_diffrn_reflns_limit_k_min -30
_diffrn_reflns_limit_l_max 24
_diffrn_reflns_limit_l_min -24
_diffrn_reflns_number 71634
_diffrn_reflns_theta_full 32.03
_diffrn_reflns_theta_max 32.03
_diffrn_reflns_theta_min 1.60
_diffrn_standards_number 0
_exptl_absorpt_coefficient_mu 4.744
_exptl_absorpt_correction_T_max 0.5698
_exptl_absorpt_correction_T_min 0.4522
_exptl_absorpt_correction_type multi-scan
_exptl_absorpt_process_details 'SADABS (Sheldrick, 2008)'
_exptl_crystal_colour colorless
_exptl_crystal_density_diffrn 1.543
_exptl_crystal_density_method 'not measured'
_exptl_crystal_description block
_exptl_crystal_F_000 1416
_exptl_crystal_size_max 0.18
_exptl_crystal_size_mid 0.16
_exptl_crystal_size_min 0.12
_refine_diff_density_max 4.037
_refine_diff_density_min -1.809
_refine_diff_density_rms 0.212
_refine_ls_extinction_method none
_refine_ls_goodness_of_fit_ref 1.090
_refine_ls_hydrogen_treatment constr
_refine_ls_matrix_type full
_refine_ls_number_parameters 334
_refine_ls_number_reflns 10622
_refine_ls_number_restraints 0
_refine_ls_restrained_S_all 1.090
_refine_ls_R_factor_all 0.0861
_refine_ls_R_factor_gt 0.0533
_refine_ls_shift/su_max 0.001
_refine_ls_shift/su_mean 0.000
_refine_ls_structure_factor_coef Fsqd
_refine_ls_weighting_details 'calc w=1/[\s^2^(Fo^2^)+(0.0468P)^2^+21.8048P] where P=(Fo^2^+2Fc^2^)/3'
_refine_ls_weighting_scheme calc
_refine_ls_wR_factor_gt 0.1237
_refine_ls_wR_factor_ref 0.1386
_reflns_number_gt 7701
_reflns_number_total 10622
_reflns_threshold_expression >2sigma(I)
_cod_data_source_file om101069j_si_002.cif
_cod_data_source_block 4o_jonbds45
_cod_original_cell_volume 3041.5(10)
_cod_database_code 4063978

loop_
_symmetry_equiv_pos_as_xyz
'x, y, z'
'-x, y+1/2, -z+1/2'
'-x, -y, -z'
'x, -y-1/2, z-1/2'

loop_
_atom_site_label
_atom_site_type_symbol
_atom_site_fract_x
_atom_site_fract_y
_atom_site_fract_z
_atom_site_U_iso_or_equiv
_atom_site_adp_type
_atom_site_occupancy
_atom_site_symmetry_multiplicity
_atom_site_calc_flag
_atom_site_refinement_flags
Pt1 Pt 0.75695(3) 0.163007(11) 0.690767(15) 0.02136(7) Uani 1 1 d .
P1 P 0.72433(18) 0.21666(8) 0.81064(11) 0.0228(3) Uani 1 1 d .
P2 P 0.83467(19) 0.07573(8) 0.76971(10) 0.0233(3) Uani 1 1 d .
N1 N 0.3884(9) 0.1120(4) 0.5849(5) 0.0489(18) Uani 1 1 d .
N2 N 0.6572(6) 0.2883(3) 0.5880(4) 0.0282(12) Uani 1 1 d .
C1 C 0.7740(8) 0.1133(3) 0.5824(4) 0.0283(13) Uani 1 1 d .
C2 C 0.6462(8) 0.0894(3) 0.5359(4) 0.0302(14) Uani 1 1 d .
C3 C 0.6502(10) 0.0547(3) 0.4631(5) 0.0364(17) Uani 1 1 d .
H3 H 0.5618 0.0394 0.4342 0.044 Uiso 1 1 calc R
C4 C 0.7834(11) 0.0426(4) 0.4334(5) 0.0405(19) Uani 1 1 d .
H4 H 0.7882 0.0174 0.3849 0.049 Uiso 1 1 calc R
C5 C 0.9100(9) 0.0673(4) 0.4743(5) 0.0373(17) Uani 1 1 d .
H5 H 1.0014 0.0613 0.4520 0.045 Uiso 1 1 calc R
C6 C 0.9048(8) 0.1010(3) 0.5481(4) 0.0310(14) Uani 1 1 d .
H6 H 0.9942 0.1161 0.5761 0.037 Uiso 1 1 calc R
C7 C 0.5041(10) 0.1027(4) 0.5631(5) 0.0410(18) Uani 1 1 d .
C8 C 0.6932(7) 0.2422(3) 0.6240(4) 0.0231(12) Uani 1 1 d .
C9 C 0.7402(9) 0.1554(3) 0.8934(4) 0.0320(15) Uani 1 1 d .
H9A H 0.7735 0.1773 0.9458 0.038 Uiso 1 1 calc R
H9B H 0.6421 0.1363 0.8990 0.038 Uiso 1 1 calc R
C10 C 0.8457(7) 0.1012(3) 0.8781(4) 0.0242(12) Uani 1 1 d .
H10A H 0.8247 0.0630 0.9123 0.029 Uiso 1 1 calc R
H10B H 0.9470 0.1160 0.8952 0.029 Uiso 1 1 calc R
C11 C 0.5409(7) 0.2534(3) 0.8101(4) 0.0278(13) Uani 1 1 d .
H11 H 0.5350 0.2889 0.7679 0.033 Uiso 1 1 calc R
C12 C 0.4236(8) 0.2038(4) 0.7829(5) 0.0364(16) Uani 1 1 d .
H12A H 0.3284 0.2259 0.7734 0.055 Uiso 1 1 calc R
H12B H 0.4187 0.1705 0.8256 0.055 Uiso 1 1 calc R
H12C H 0.4477 0.1829 0.7319 0.055 Uiso 1 1 calc R
C13 C 0.5129(10) 0.2850(4) 0.8913(5) 0.0415(18) Uani 1 1 d .
H13A H 0.4139 0.3038 0.8870 0.062 Uiso 1 1 calc R
H13B H 0.5854 0.3196 0.9045 0.062 Uiso 1 1 calc R
H13C H 0.5213 0.2518 0.9348 0.062 Uiso 1 1 calc R
C14 C 0.8535(8) 0.2822(3) 0.8453(4) 0.0295(14) Uani 1 1 d .
H14 H 0.8262 0.2982 0.8996 0.035 Uiso 1 1 calc R
C15 C 1.0120(9) 0.2582(4) 0.8569(6) 0.0425(19) Uani 1 1 d .
H15A H 1.0760 0.2940 0.8781 0.064 Uiso 1 1 calc R
H15B H 1.0424 0.2433 0.8041 0.064 Uiso 1 1 calc R
H15C H 1.0194 0.2217 0.8961 0.064 Uiso 1 1 calc R
C16 C 0.8419(10) 0.3403(4) 0.7850(5) 0.0374(16) Uani 1 1 d .
H16A H 0.9024 0.3766 0.8082 0.056 Uiso 1 1 calc R
H16B H 0.7392 0.3544 0.7759 0.056 Uiso 1 1 calc R
H16C H 0.8766 0.3268 0.7327 0.056 Uiso 1 1 calc R
C17 C 0.7217(8) 0.0009(3) 0.7655(4) 0.0304(14) Uani 1 1 d .
H17 H 0.7586 -0.0268 0.8134 0.036 Uiso 1 1 calc R
C18 C 0.5605(8) 0.0185(4) 0.7771(5) 0.0380(17) Uani 1 1 d .
H18A H 0.5018 -0.0216 0.7773 0.057 Uiso 1 1 calc R
H18B H 0.5211 0.0468 0.7319 0.057 Uiso 1 1 calc R
H18C H 0.5564 0.0415 0.8294 0.057 Uiso 1 1 calc R
C19 C 0.7322(8) -0.0395(3) 0.6900(5) 0.0341(16) Uani 1 1 d .
H19A H 0.6677 -0.0776 0.6915 0.051 Uiso 1 1 calc R
H19B H 0.8339 -0.0541 0.6878 0.051 Uiso 1 1 calc R
H19C H 0.7021 -0.0131 0.6413 0.051 Uiso 1 1 calc R
C20 C 1.0205(8) 0.0467(3) 0.7524(5) 0.0289(13) Uani 1 1 d .
H20 H 1.0143 0.0268 0.6963 0.035 Uiso 1 1 calc R
C21 C 1.1273(8) 0.1048(4) 0.7524(5) 0.0377(17) Uani 1 1 d .
H21A H 1.2209 0.0900 0.7342 0.057 Uiso 1 1 calc R
H21B H 1.1438 0.1228 0.8081 0.057 Uiso 1 1 calc R
H21C H 1.0851 0.1388 0.7150 0.057 Uiso 1 1 calc R
C22 C 1.0806(8) -0.0047(4) 0.8120(5) 0.0324(15) Uani 1 1 d .
H22A H 1.1739 -0.0211 0.7952 0.049 Uiso 1 1 calc R
H22B H 1.0102 -0.0408 0.8127 0.049 Uiso 1 1 calc R
H22C H 1.0968 0.0144 0.8671 0.049 Uiso 1 1 calc R
O1 O 0.3066(5) 0.4811(2) 0.5064(4) 0.0346(11) Uani 1 1 d .
N3 N 0.4989(6) 0.4128(3) 0.5316(4) 0.0311(13) Uani 1 1 d .
H3A H 0.5623 0.4434 0.5210 0.037 Uiso 1 1 calc R
H3B H 0.5301 0.3733 0.5458 0.037 Uiso 1 1 calc R
C23 C 0.2538(7) 0.3731(3) 0.5464(4) 0.0256(13) Uani 1 1 d .
C24 C 0.2954(8) 0.3086(4) 0.5615(5) 0.0325(15) Uani 1 1 d .
H24 H 0.3949 0.2962 0.5582 0.039 Uiso 1 1 calc R
C25 C 0.1955(9) 0.2620(4) 0.5812(5) 0.0374(17) Uani 1 1 d .
H25 H 0.2264 0.2180 0.5904 0.045 Uiso 1 1 calc R
C26 C 0.0519(8) 0.2788(4) 0.5875(5) 0.0338(15) Uani 1 1 d .
H26 H -0.0162 0.2465 0.6018 0.041 Uiso 1 1 calc R
C27 C 0.0052(7) 0.3434(3) 0.5730(4) 0.0286(13) Uani 1 1 d .
H27 H -0.0942 0.3554 0.5776 0.034 Uiso 1 1 calc R
C28 C 0.1061(7) 0.3898(3) 0.5516(4) 0.0257(13) Uani 1 1 d .
H28 H 0.0747 0.4335 0.5404 0.031 Uiso 1 1 calc R
C29 C 0.3564(8) 0.4263(3) 0.5261(4) 0.0265(13) Uani 1 1 d .

loop_
_atom_site_aniso_label
_atom_site_aniso_U_11
_atom_site_aniso_U_22
_atom_site_aniso_U_33
_atom_site_aniso_U_23
_atom_site_aniso_U_13
_atom_site_aniso_U_12
Pt1 0.02498(11) 0.01649(9) 0.02286(11) 0.00063(10) 0.00356(7) -0.00268(10)
P1 0.0240(8) 0.0206(7) 0.0244(7) -0.0001(6) 0.0049(6) -0.0035(6)
P2 0.0249(8) 0.0188(7) 0.0265(8) 0.0022(6) 0.0038(6) -0.0013(6)
N1 0.049(4) 0.039(4) 0.058(5) -0.008(3) 0.003(4) -0.004(3)
N2 0.025(3) 0.028(3) 0.032(3) 0.003(2) 0.003(2) 0.001(2)
C1 0.036(4) 0.014(3) 0.034(3) 0.001(2) 0.002(3) 0.001(2)
C2 0.039(4) 0.021(3) 0.031(3) 0.004(2) 0.004(3) 0.002(3)
C3 0.053(5) 0.020(3) 0.035(4) 0.002(3) -0.001(3) 0.001(3)
C4 0.067(6) 0.024(3) 0.031(4) 0.000(3) 0.010(4) 0.011(4)
C5 0.045(4) 0.030(4) 0.039(4) 0.005(3) 0.012(3) 0.012(3)
C6 0.039(4) 0.024(3) 0.031(3) 0.010(3) 0.004(3) 0.004(3)
C7 0.052(5) 0.029(4) 0.042(4) -0.005(3) 0.003(4) 0.001(3)
C8 0.017(3) 0.022(3) 0.031(3) -0.001(2) 0.007(2) -0.005(2)
C9 0.047(4) 0.028(3) 0.023(3) -0.003(3) 0.017(3) 0.004(3)
C10 0.023(3) 0.024(3) 0.025(3) 0.005(2) 0.003(2) 0.005(2)
C11 0.029(3) 0.022(3) 0.033(3) 0.000(3) 0.006(3) -0.001(2)
C12 0.025(3) 0.035(4) 0.050(5) -0.008(3) 0.007(3) -0.001(3)
C13 0.046(5) 0.037(4) 0.042(4) -0.009(3) 0.011(4) 0.003(4)
C14 0.035(4) 0.024(3) 0.030(3) -0.006(3) 0.004(3) -0.005(3)
C15 0.032(4) 0.035(4) 0.059(5) -0.011(4) -0.003(4) -0.011(3)
C16 0.050(4) 0.024(3) 0.039(4) -0.001(3) 0.008(3) -0.012(3)
C17 0.032(3) 0.026(3) 0.033(4) -0.003(3) 0.001(3) -0.006(3)
C18 0.029(4) 0.033(4) 0.053(5) -0.003(3) 0.007(3) -0.010(3)
C19 0.032(4) 0.023(3) 0.046(4) 0.003(3) -0.003(3) -0.003(3)
C20 0.028(3) 0.025(3) 0.035(4) -0.002(3) 0.009(3) -0.001(3)
C21 0.026(3) 0.036(4) 0.052(5) -0.005(3) 0.010(3) -0.003(3)
C22 0.028(3) 0.033(4) 0.037(4) 0.005(3) 0.003(3) 0.011(3)
O1 0.025(2) 0.025(2) 0.055(3) 0.008(2) 0.011(2) 0.0007(19)
N3 0.024(3) 0.022(3) 0.049(4) 0.007(2) 0.009(3) 0.001(2)
C23 0.019(3) 0.025(3) 0.033(3) -0.001(3) 0.002(2) -0.002(2)
C24 0.023(3) 0.027(3) 0.048(4) 0.005(3) 0.005(3) -0.003(3)
C25 0.033(4) 0.021(3) 0.058(5) 0.003(3) 0.006(3) -0.002(3)
C26 0.026(3) 0.034(4) 0.042(4) 0.002(3) 0.006(3) -0.009(3)
C27 0.022(3) 0.030(3) 0.034(3) -0.002(3) 0.004(2) 0.001(3)
C28 0.021(3) 0.024(3) 0.031(3) -0.002(2) 0.001(2) 0.002(2)
C29 0.029(3) 0.022(3) 0.029(3) 0.002(2) 0.006(3) 0.002(2)

loop_
_atom_type_symbol
_atom_type_description
_atom_type_scat_dispersion_real
_atom_type_scat_dispersion_imag
_atom_type_scat_source
C C 0.0033 0.0016 'International Tables Vol C Tables 4.2.6.8 and 6.1.1.4'
H H 0.0000 0.0000 'International Tables Vol C Tables 4.2.6.8 and 6.1.1.4'
N N 0.0061 0.0033 'International Tables Vol C Tables 4.2.6.8 and 6.1.1.4'
O O 0.0106 0.0060 'International Tables Vol C Tables 4.2.6.8 and 6.1.1.4'
P P 0.1023 0.0942 'International Tables Vol C Tables 4.2.6.8 and 6.1.1.4'
Pt Pt -1.7033 8.3905 'International Tables Vol C Tables 4.2.6.8 and 6.1.1.4'

loop_
_geom_angle_atom_site_label_1
_geom_angle_atom_site_label_2
_geom_angle_atom_site_label_3
_geom_angle
C8 Pt1 C1 88.3(3)
C8 Pt1 P2 177.84(18)
C1 Pt1 P2 93.27(18)
C8 Pt1 P1 91.46(19)
C1 Pt1 P1 176.8(2)
P2 Pt1 P1 87.03(6)
C11 P1 C9 107.0(3)
C11 P1 C14 105.3(3)
C9 P1 C14 105.3(3)
C11 P1 Pt1 112.5(2)
C9 P1 Pt1 107.2(2)
C14 P1 Pt1 118.8(2)
C10 P2 C17 104.6(3)
C10 P2 C20 105.7(3)
C17 P2 C20 104.4(3)
C10 P2 Pt1 108.1(2)
C17 P2 Pt1 119.0(2)
C20 P2 Pt1 114.1(2)
C6 C1 C2 114.7(7)
C6 C1 Pt1 124.9(5)
C2 C1 Pt1 120.4(5)
C3 C2 C1 123.3(7)
C3 C2 C7 117.2(7)
C1 C2 C7 119.4(7)
C4 C3 C2 119.2(8)
C4 C3 H3 120.4
C2 C3 H3 120.4
C3 C4 C5 119.7(7)
C3 C4 H4 120.1
C5 C4 H4 120.1
C4 C5 C6 120.4(8)
C4 C5 H5 119.8
C6 C5 H5 119.8
C1 C6 C5 122.6(7)
C1 C6 H6 118.7
C5 C6 H6 118.7
N1 C7 C2 178.6(9)
N2 C8 Pt1 178.0(6)
C10 C9 P1 112.8(5)
C10 C9 H9A 109.0
P1 C9 H9A 109.0
C10 C9 H9B 109.0
P1 C9 H9B 109.0
H9A C9 H9B 107.8
C9 C10 P2 112.9(5)
C9 C10 H10A 109.0
P2 C10 H10A 109.0
C9 C10 H10B 109.0
P2 C10 H10B 109.0
H10A C10 H10B 107.8
C12 C11 C13 111.7(6)
C12 C11 P1 110.5(5)
C13 C11 P1 113.4(5)
C12 C11 H11 107.0
C13 C11 H11 107.0
P1 C11 H11 107.0
C11 C12 H12A 109.5
C11 C12 H12B 109.5
H12A C12 H12B 109.5
C11 C12 H12C 109.5
H12A C12 H12C 109.5
H12B C12 H12C 109.5
C11 C13 H13A 109.5
C11 C13 H13B 109.5
H13A C13 H13B 109.5
C11 C13 H13C 109.5
H13A C13 H13C 109.5
H13B C13 H13C 109.5
C15 C14 C16 109.7(7)
C15 C14 P1 112.3(5)
C16 C14 P1 111.1(5)
C15 C14 H14 107.9
C16 C14 H14 107.9
P1 C14 H14 107.9
C14 C15 H15A 109.5
C14 C15 H15B 109.5
H15A C15 H15B 109.5
C14 C15 H15C 109.5
H15A C15 H15C 109.5
H15B C15 H15C 109.5
C14 C16 H16A 109.5
C14 C16 H16B 109.5
H16A C16 H16B 109.5
C14 C16 H16C 109.5
H16A C16 H16C 109.5
H16B C16 H16C 109.5
C19 C17 C18 111.4(6)
C19 C17 P2 114.2(5)
C18 C17 P2 109.8(5)
C19 C17 H17 107.0
C18 C17 H17 107.0
P2 C17 H17 107.0
C17 C18 H18A 109.5
C17 C18 H18B 109.5
H18A C18 H18B 109.5
C17 C18 H18C 109.5
H18A C18 H18C 109.5
H18B C18 H18C 109.5
C17 C19 H19A 109.5
C17 C19 H19B 109.5
H19A C19 H19B 109.5
C17 C19 H19C 109.5
H19A C19 H19C 109.5
H19B C19 H19C 109.5
C22 C20 C21 110.2(6)
C22 C20 P2 114.3(5)
C21 C20 P2 110.2(5)
C22 C20 H20 107.3
C21 C20 H20 107.3
P2 C20 H20 107.3
C20 C21 H21A 109.5
C20 C21 H21B 109.5
H21A C21 H21B 109.5
C20 C21 H21C 109.5
H21A C21 H21C 109.5
H21B C21 H21C 109.5
C20 C22 H22A 109.5
C20 C22 H22B 109.5
H22A C22 H22B 109.5
C20 C22 H22C 109.5
H22A C22 H22C 109.5
H22B C22 H22C 109.5
C29 N3 H3A 120.0
C29 N3 H3B 120.0
H3A N3 H3B 120.0
C24 C23 C28 118.1(6)
C24 C23 C29 124.4(6)
C28 C23 C29 117.5(6)
C25 C24 C23 121.4(7)
C25 C24 H24 119.3
C23 C24 H24 119.3
C26 C25 C24 120.4(7)
C26 C25 H25 119.8
C24 C25 H25 119.8
C25 C26 C27 120.1(7)
C25 C26 H26 119.9
C27 C26 H26 119.9
C28 C27 C26 119.1(6)
C28 C27 H27 120.4
C26 C27 H27 120.4
C27 C28 C23 120.9(6)
C27 C28 H28 119.5
C23 C28 H28 119.5
O1 C29 N3 122.6(6)
O1 C29 C23 119.6(6)
N3 C29 C23 117.8(6)

loop_
_geom_bond_atom_site_label_1
_geom_bond_atom_site_label_2
_geom_bond_distance
Pt1 C8 2.007(7)
Pt1 C1 2.060(7)
Pt1 P2 2.2765(17)
Pt1 P1 2.2894(17)
P1 C11 1.836(7)
P1 C9 1.839(7)
P1 C14 1.840(7)
P2 C10 1.841(7)
P2 C17 1.844(7)
P2 C20 1.846(7)
N1 C7 1.162(12)
N2 C8 1.145(8)
C1 C6 1.390(10)
C1 C2 1.421(10)
C2 C3 1.390(10)
C2 C7 1.437(12)
C3 C4 1.374(12)
C3 H3 0.9500
C4 C5 1.377(12)
C4 H4 0.9500
C5 C6 1.395(11)
C5 H5 0.9500
C6 H6 0.9500
C9 C10 1.504(9)
C9 H9A 0.9900
C9 H9B 0.9900
C10 H10A 0.9900
C10 H10B 0.9900
C11 C12 1.512(10)
C11 C13 1.519(10)
C11 H11 1.0000
C12 H12A 0.9800
C12 H12B 0.9800
C12 H12C 0.9800
C13 H13A 0.9800
C13 H13B 0.9800
C13 H13C 0.9800
C14 C15 1.525(11)
C14 C16 1.541(10)
C14 H14 1.0000
C15 H15A 0.9800
C15 H15B 0.9800
C15 H15C 0.9800
C16 H16A 0.9800
C16 H16B 0.9800
C16 H16C 0.9800
C17 C19 1.494(10)
C17 C18 1.546(10)
C17 H17 1.0000
C18 H18A 0.9800
C18 H18B 0.9800
C18 H18C 0.9800
C19 H19A 0.9800
C19 H19B 0.9800
C19 H19C 0.9800
C20 C22 1.502(10)
C20 C21 1.538(10)
C20 H20 1.0000
C21 H21A 0.9800
C21 H21B 0.9800
C21 H21C 0.9800
C22 H22A 0.9800
C22 H22B 0.9800
C22 H22C 0.9800
O1 C29 1.240(8)
N3 C29 1.327(9)
N3 H3A 0.8800
N3 H3B 0.8800
C23 C24 1.387(9)
C23 C28 1.404(9)
C23 C29 1.494(9)
C24 C25 1.377(10)
C24 H24 0.9500
C25 C26 1.370(11)
C25 H25 0.9500
C26 C27 1.402(10)
C26 H26 0.9500
C27 C28 1.390(9)
C27 H27 0.9500
C28 H28 0.9500

loop_
_geom_hbond_atom_site_label_D
_geom_hbond_atom_site_label_H
_geom_hbond_atom_site_label_A
_geom_hbond_distance_DH
_geom_hbond_distance_HA
_geom_hbond_distance_DA
_geom_hbond_angle_DHA
_geom_hbond_site_symmetry_A
N3 H3A O1 0.88 2.03 2.906(8) 175.0 3_666
N3 H3B N2 0.88 2.17 3.028(8) 166.0 .

loop_
_geom_torsion_atom_site_label_1
_geom_torsion_atom_site_label_2
_geom_torsion_atom_site_label_3
_geom_torsion_atom_site_label_4
_geom_torsion
C8 Pt1 P1 C11 52.6(3)
C1 Pt1 P1 C11 -34(3)
P2 Pt1 P1 C11 -128.9(2)
C8 Pt1 P1 C9 169.9(3)
C1 Pt1 P1 C9 84(3)
P2 Pt1 P1 C9 -11.6(3)
C8 Pt1 P1 C14 -71.0(3)
C1 Pt1 P1 C14 -157(3)
P2 Pt1 P1 C14 107.5(3)
C8 Pt1 P2 C10 40(5)
C1 Pt1 P2 C10 177.0(3)
P1 Pt1 P2 C10 -6.2(2)
C8 Pt1 P2 C17 159(5)
C1 Pt1 P2 C17 -64.1(3)
P1 Pt1 P2 C17 112.7(3)
C8 Pt1 P2 C20 -77(5)
C1 Pt1 P2 C20 59.9(3)
P1 Pt1 P2 C20 -123.3(3)
C8 Pt1 C1 C6 101.3(6)
P2 Pt1 C1 C6 -77.2(6)
P1 Pt1 C1 C6 -172(3)
C8 Pt1 C1 C2 -77.8(5)
P2 Pt1 C1 C2 103.7(5)
P1 Pt1 C1 C2 8(4)
C6 C1 C2 C3 1.9(10)
Pt1 C1 C2 C3 -178.9(5)
C6 C1 C2 C7 -176.5(6)
Pt1 C1 C2 C7 2.7(9)
C1 C2 C3 C4 -0.4(11)
C7 C2 C3 C4 178.1(7)
C2 C3 C4 C5 -2.5(11)
C3 C4 C5 C6 3.9(11)
C2 C1 C6 C5 -0.6(10)
Pt1 C1 C6 C5 -179.7(5)
C4 C5 C6 C1 -2.3(11)
C3 C2 C7 N1 48(41)
C1 C2 C7 N1 -134(41)
C1 Pt1 C8 N2 -172(16)
P2 Pt1 C8 N2 -35(19)
P1 Pt1 C8 N2 11(16)
C11 P1 C9 C10 153.1(5)
C14 P1 C9 C10 -95.2(6)
Pt1 P1 C9 C10 32.2(6)
P1 C9 C10 P2 -39.1(7)
C17 P2 C10 C9 -99.9(5)
C20 P2 C10 C9 150.3(5)
Pt1 P2 C10 C9 27.8(5)
C9 P1 C11 C12 -67.9(6)
C14 P1 C11 C12 -179.7(5)
Pt1 P1 C11 C12 49.5(6)
C9 P1 C11 C13 58.3(6)
C14 P1 C11 C13 -53.4(6)
Pt1 P1 C11 C13 175.8(5)
C11 P1 C14 C15 174.8(6)
C9 P1 C14 C15 61.9(6)
Pt1 P1 C14 C15 -58.2(6)
C11 P1 C14 C16 -62.0(6)
C9 P1 C14 C16 -174.9(5)
Pt1 P1 C14 C16 65.0(6)
C10 P2 C17 C19 -163.4(5)
C20 P2 C17 C19 -52.6(6)
Pt1 P2 C17 C19 75.9(6)
C10 P2 C17 C18 70.7(6)
C20 P2 C17 C18 -178.6(5)
Pt1 P2 C17 C18 -50.0(6)
C10 P2 C20 C22 53.5(6)
C17 P2 C20 C22 -56.5(6)
Pt1 P2 C20 C22 172.1(5)
C10 P2 C20 C21 -71.3(6)
C17 P2 C20 C21 178.8(5)
Pt1 P2 C20 C21 47.3(6)
C28 C23 C24 C25 -0.1(11)
C29 C23 C24 C25 179.0(7)
C23 C24 C25 C26 -1.0(13)
C24 C25 C26 C27 0.8(13)
C25 C26 C27 C28 0.4(11)
C26 C27 C28 C23 -1.5(11)
C24 C23 C28 C27 1.3(10)
C29 C23 C28 C27 -177.8(6)
C24 C23 C29 O1 173.6(7)
C28 C23 C29 O1 -7.4(10)
C24 C23 C29 N3 -7.6(11)
C28 C23 C29 N3 171.4(6)
